data_7156575
loop_
_publ_author_name
'Guo, Jia'
'Peng, Xiaoshi'
'Wang, Xiaoyu'
'Xie, Fukai'
'Zhang, Xinhang'
'Liang, Guoduan'
'Sun, Zenghui'
'Liu, Yongxiang'
'Cheng, Maosheng'
'Liu, Yang'

_publ_section_title
;
 A gold-catalyzed cycloisomerization/aerobic oxidation cascade strategy
 for 2-aryl indenones from 1,5-enynes.
;
_journal_issue 47
_journal_name_full 'Organic &amp; biomolecular chemistry'
_journal_page_first 9147
_journal_page_last 9151
_journal_paper_doi 10.1039/c8ob02582g
_journal_volume 16
_journal_year 2018
_chemical_formula_moiety 'C17 H11 F O3'
_chemical_formula_sum 'C17 H11 F O3'
_chemical_formula_weight 282.26
_space_group_crystal_system orthorhombic
_space_group_IT_number 61
_space_group_name_Hall '-P 2ac 2ab'
_space_group_name_H-M_alt 'P b c a'
_symmetry_space_group_name_Hall '-P 2ac 2ab'
_symmetry_space_group_name_H-M 'P b c a'
_atom_sites_solution_hydrogens geom
_atom_sites_solution_primary iterative
_audit_creation_date 2015-07-29
_audit_creation_method
;
Olex2 1.2
(compiled 2015.01.26 svn.r3150 for OlexSys, GUI svn.r4998)
;
_audit_update_record
;
2016-02-02 deposited with the CCDC.
2018-11-14 downloaded from the CCDC.
;
_cell_angle_alpha 90
_cell_angle_beta 90
_cell_angle_gamma 90
_cell_formula_units_Z 8
_cell_length_a 14.778(3)
_cell_length_b 5.9149(9)
_cell_length_c 29.159(5)
_cell_measurement_reflns_used 613
_cell_measurement_temperature 180.00(10)
_cell_measurement_theta_max 22.1260
_cell_measurement_theta_min 4.2330
_cell_volume 2548.8(8)
_computing_cell_refinement
;
CrysAlisPro, Agilent Technologies,
Version 1.171.36.32 (release 02-08-2013 CrysAlis171 .NET)
(compiled Aug  2 2013,16:46:58)
;
_computing_data_collection
;
CrysAlisPro, Agilent Technologies,
Version 1.171.36.32 (release 02-08-2013 CrysAlis171 .NET)
(compiled Aug  2 2013,16:46:58)
;
_computing_data_reduction
;
CrysAlisPro, Agilent Technologies,
Version 1.171.36.32 (release 02-08-2013 CrysAlis171 .NET)
(compiled Aug  2 2013,16:46:58)
;
_computing_molecular_graphics 'Olex2 (Dolomanov et al., 2009)'
_computing_publication_material 'Olex2 (Dolomanov et al., 2009)'
_computing_structure_refinement 'ShelXL (Sheldrick, 2008)'
_computing_structure_solution
;
Superflip (Palatinus & Chapuis, 2007;Palatinus & van der Lee, 2008;
Palatinus et al., 2012)
;
_diffrn_ambient_temperature 180.00(10)
_diffrn_detector_area_resol_mean 10.3914
_diffrn_measured_fraction_theta_full 0.995
_diffrn_measured_fraction_theta_max 0.994
_diffrn_measurement_details
;
#__ type_ start__ end____ width___ exp.time_
  1 omega  -50.00   52.00   1.0000    5.0000
omega____ theta____ kappa____ phi______ frames
    -       10.5454  -19.0000    0.0000 102

#__ type_ start__ end____ width___ exp.time_
  2 omega  -13.00   13.00   1.0000    5.0000
omega____ theta____ kappa____ phi______ frames
    -      -11.6392  -99.0000 -180.0000 26
;
_diffrn_measurement_device_type 'SuperNova, Dual, Cu at zero, Atlas'
_diffrn_measurement_method '\w scans'
_diffrn_orient_matrix_UB_11 -0.0463646000
_diffrn_orient_matrix_UB_12 -0.0120294000
_diffrn_orient_matrix_UB_13 0.0058724000
_diffrn_orient_matrix_UB_21 -0.0108612000
_diffrn_orient_matrix_UB_22 -0.0166136000
_diffrn_orient_matrix_UB_23 -0.0234595000
_diffrn_orient_matrix_UB_31 0.0061983000
_diffrn_orient_matrix_UB_32 -0.1180387000
_diffrn_orient_matrix_UB_33 0.0027145000
_diffrn_radiation_monochromator mirror
_diffrn_radiation_type MoK\a
_diffrn_radiation_wavelength 0.71073
_diffrn_reflns_av_R_equivalents 0.1222
_diffrn_reflns_av_unetI/netI 0.1853
_diffrn_reflns_Laue_measured_fraction_full 0.995
_diffrn_reflns_Laue_measured_fraction_max 0.994
_diffrn_reflns_limit_h_max 14
_diffrn_reflns_limit_h_min -18
_diffrn_reflns_limit_k_max 7
_diffrn_reflns_limit_k_min -6
_diffrn_reflns_limit_l_max 26
_diffrn_reflns_limit_l_min -35
_diffrn_reflns_number 7133
_diffrn_reflns_point_group_measured_fraction_full 0.995
_diffrn_reflns_point_group_measured_fraction_max 0.994
_diffrn_reflns_theta_full 25.242
_diffrn_reflns_theta_max 26.011
_diffrn_reflns_theta_min 3.091
_diffrn_source 'SuperNova (Mo) X-ray Source'
_exptl_absorpt_coefficient_mu 0.110
_exptl_absorpt_correction_T_max 1.00000
_exptl_absorpt_correction_T_min 0.75451
_exptl_absorpt_correction_type multi-scan
_exptl_absorpt_process_details
;
CrysAlisPro, Agilent Technologies,
Version 1.171.36.32 (release 02-08-2013 CrysAlis171 .NET)
(compiled Aug  2 2013,16:46:58)
Empirical absorption correction using spherical harmonics,
 implemented in SCALE3 ABSPACK scaling algorithm.
;
_exptl_crystal_density_diffrn 1.471
_exptl_crystal_F_000 1168
_exptl_crystal_size_max 0.1
_exptl_crystal_size_mid 0.1
_exptl_crystal_size_min 0.05
_refine_diff_density_max 0.494
_refine_diff_density_min -0.342
_refine_diff_density_rms 0.075
_refine_ls_extinction_method none
_refine_ls_goodness_of_fit_ref 1.087
_refine_ls_hydrogen_treatment constr
_refine_ls_matrix_type full
_refine_ls_number_parameters 191
_refine_ls_number_reflns 2496
_refine_ls_number_restraints 0
_refine_ls_restrained_S_all 1.087
_refine_ls_R_factor_all 0.2018
_refine_ls_R_factor_gt 0.0801
_refine_ls_shift/su_max 0.000
_refine_ls_shift/su_mean 0.000
_refine_ls_structure_factor_coef Fsqd
_refine_ls_weighting_details 'w=1/[\s^2^(Fo^2^)+(0.0339P)^2^] where P=(Fo^2^+2Fc^2^)/3'
_refine_ls_weighting_scheme calc
_refine_ls_wR_factor_gt 0.1415
_refine_ls_wR_factor_ref 0.2043
_reflns_Friedel_coverage 0.000
_reflns_number_gt 1032
_reflns_number_total 2496
_reflns_threshold_expression 'I > 2\s(I)'
_cod_data_source_file c8ob02582g2.cif
_cod_data_source_block exp_5652
_cod_depositor_comments 'Adding full bibliography for 7156575.cif.'
_cod_database_code 7156575
_shelxl_version_number 2014-3
_chemical_oxdiff_formula 'C17 H17 O3 F1'
_shelx_space_group_comment
;
The symmetry employed for this shelxl refinement is uniquely defined
by the following loop, which should always be used as a source of
symmetry information in preference to the above space-group names.
They are only intended as comments.
;
_shelx_estimated_absorpt_t_max 0.995
_shelx_estimated_absorpt_t_min 0.989
_reflns_odcompleteness_completeness 99.29
_reflns_odcompleteness_iscentric 1
_reflns_odcompleteness_theta 25.97
_olex2_refinement_description
;
1. Fixed Uiso
 At 1.2 times of:
  All C(H) groups
 At 1.5 times of:
  All C(H,H,H) groups
2.a Aromatic/amide H refined with riding coordinates:
 C5(H5), C6(H6), C8(H8), C10(H10), C12(H12), C13(H13), C15(H15), C16(H16)
2.b Idealised Me refined as rotating group:
 C17(H17A,H17B,H17C)
;
_olex2_submission_special_instructions 'No special instructions were received'

loop_
_space_group_symop_operation_xyz
'x, y, z'
'-x+1/2, -y, z+1/2'
'x+1/2, -y+1/2, -z'
'-x, y+1/2, -z+1/2'
'-x, -y, -z'
'x-1/2, y, -z-1/2'
'-x-1/2, y-1/2, z'
'x, -y-1/2, z-1/2'

loop_
_atom_site_label
_atom_site_type_symbol
_atom_site_fract_x
_atom_site_fract_y
_atom_site_fract_z
_atom_site_U_iso_or_equiv
_atom_site_adp_type
_atom_site_occupancy
_atom_site_site_symmetry_order
_atom_site_calc_flag
_atom_site_refinement_flags_posn
C1 C 0.3438(3) 0.6886(7) 0.40524(16) 0.0258(12) Uani 1 1 d .
C2 C 0.3869(3) 0.5007(7) 0.37727(16) 0.0241(12) Uani 1 1 d .
C3 C 0.4196(3) 0.3474(7) 0.40684(16) 0.0243(12) Uani 1 1 d .
C4 C 0.3978(3) 0.4130(7) 0.45462(17) 0.0269(12) Uani 1 1 d .
C5 C 0.4152(3) 0.3080(8) 0.49643(18) 0.0341(13) Uani 1 1 d .
H5 H 0.4450 0.1658 0.4976 0.041 Uiso 1 1 calc R
C6 C 0.3877(4) 0.4177(8) 0.5368(2) 0.0367(14) Uani 1 1 d .
H6 H 0.3988 0.3502 0.5659 0.044 Uiso 1 1 calc R
C7 C 0.3449(4) 0.6216(8) 0.53414(17) 0.0302(13) Uani 1 1 d .
C8 C 0.3279(3) 0.7312(7) 0.49352(18) 0.0295(13) Uani 1 1 d .
H8 H 0.2991 0.8748 0.4928 0.035 Uiso 1 1 calc R
C9 C 0.3545(3) 0.6234(7) 0.45368(17) 0.0257(12) Uani 1 1 d .
C10 C 0.4749(4) 0.1513(7) 0.39368(19) 0.0327(13) Uani 1 1 d .
H10 H 0.4892 0.1325 0.3621 0.039 Uiso 1 1 calc R
C11 C 0.3845(3) 0.4958(7) 0.32710(17) 0.0246(12) Uani 1 1 d .
C12 C 0.4147(3) 0.6794(7) 0.30129(17) 0.0285(13) Uani 1 1 d .
H12 H 0.4379 0.8092 0.3165 0.034 Uiso 1 1 calc R
C13 C 0.4112(3) 0.6750(7) 0.25436(17) 0.0299(12) Uani 1 1 d .
H13 H 0.4342 0.7992 0.2373 0.036 Uiso 1 1 calc R
C14 C 0.3748(4) 0.4920(8) 0.23153(17) 0.0295(12) Uani 1 1 d .
C15 C 0.3439(3) 0.3078(7) 0.25635(18) 0.0310(13) Uani 1 1 d .
H15 H 0.3193 0.1803 0.2409 0.037 Uiso 1 1 calc R
C16 C 0.3490(4) 0.3104(7) 0.30343(16) 0.0272(12) Uani 1 1 d .
H16 H 0.3281 0.1832 0.3202 0.033 Uiso 1 1 calc R
C17 C 0.3306(4) 0.3263(8) 0.15951(19) 0.0536(18) Uani 1 1 d .
H17A H 0.3676 0.1895 0.1622 0.080 Uiso 1 1 calc GR
H17B H 0.3257 0.3693 0.1271 0.080 Uiso 1 1 calc GR
H17C H 0.2701 0.2968 0.1719 0.080 Uiso 1 1 calc GR
F1 F 0.3189(2) 0.7205(4) 0.57377(11) 0.0501(10) Uani 1 1 d .
O1 O 0.3094(2) 0.8584(5) 0.38978(11) 0.0335(9) Uani 1 1 d .
O2 O 0.3722(3) 0.5074(5) 0.18491(12) 0.0395(10) Uani 1 1 d .
O3 O 0.5035(2) 0.0116(5) 0.42065(13) 0.0397(10) Uani 1 1 d .

loop_
_atom_site_aniso_label
_atom_site_aniso_U_11
_atom_site_aniso_U_22
_atom_site_aniso_U_33
_atom_site_aniso_U_23
_atom_site_aniso_U_13
_atom_site_aniso_U_12
C1 0.019(3) 0.022(2) 0.036(3) 0.002(2) -0.003(2) -0.002(2)
C2 0.022(3) 0.023(2) 0.028(3) 0.003(2) -0.003(2) 0.002(2)
C3 0.024(3) 0.023(2) 0.026(3) 0.001(2) -0.002(2) 0.003(2)
C4 0.026(3) 0.026(2) 0.028(3) 0.005(2) -0.002(3) -0.006(2)
C5 0.021(3) 0.039(3) 0.042(4) -0.006(3) -0.003(3) -0.004(3)
C6 0.023(3) 0.039(3) 0.048(4) 0.005(3) -0.003(3) -0.006(2)
C7 0.028(3) 0.043(3) 0.020(3) -0.006(2) 0.005(3) -0.004(2)
C8 0.019(3) 0.035(3) 0.035(3) -0.006(2) 0.006(3) -0.003(2)
C9 0.024(3) 0.025(2) 0.028(3) 0.001(2) 0.000(3) -0.008(2)
C10 0.032(3) 0.027(3) 0.040(4) -0.003(3) 0.003(3) 0.003(2)
C11 0.017(3) 0.027(2) 0.030(3) 0.006(2) 0.000(2) 0.006(2)
C12 0.028(3) 0.026(3) 0.032(3) -0.004(2) -0.001(2) -0.001(2)
C13 0.027(3) 0.030(3) 0.032(3) -0.002(2) 0.003(3) -0.005(2)
C14 0.028(3) 0.036(3) 0.024(3) 0.004(3) 0.004(2) -0.001(2)
C15 0.025(3) 0.033(3) 0.035(3) -0.009(2) 0.001(3) 0.000(2)
C16 0.031(3) 0.023(2) 0.028(3) -0.003(2) 0.002(3) 0.002(2)
C17 0.060(5) 0.060(4) 0.040(4) -0.012(3) 0.003(3) -0.008(3)
F1 0.047(2) 0.0631(19) 0.040(2) -0.0110(16) 0.0053(17) 0.0031(17)
O1 0.032(2) 0.0265(17) 0.042(2) 0.0026(16) -0.0021(19) 0.0032(16)
O2 0.037(2) 0.048(2) 0.034(2) -0.0008(19) 0.0014(19) -0.0066(18)
O3 0.035(3) 0.0309(17) 0.053(3) 0.0076(18) -0.0072(19) 0.0060(16)

loop_
_atom_type_symbol
_atom_type_description
_atom_type_scat_dispersion_real
_atom_type_scat_dispersion_imag
_atom_type_scat_source
C C 0.0033 0.0016 'International Tables Vol C Tables 4.2.6.8 and 6.1.1.4'
H H 0.0000 0.0000 'International Tables Vol C Tables 4.2.6.8 and 6.1.1.4'
F F 0.0171 0.0103 'International Tables Vol C Tables 4.2.6.8 and 6.1.1.4'
O O 0.0106 0.0060 'International Tables Vol C Tables 4.2.6.8 and 6.1.1.4'

loop_
_geom_angle_atom_site_label_1
_geom_angle_atom_site_label_2
_geom_angle_atom_site_label_3
_geom_angle
C9 C1 C2 106.2(4)
O1 C1 C2 125.6(4)
O1 C1 C9 128.2(4)
C3 C2 C1 107.5(4)
C3 C2 C11 129.6(4)
C11 C2 C1 122.8(4)
C2 C3 C4 110.4(4)
C2 C3 C10 124.5(5)
C10 C3 C4 125.0(4)
C5 C4 C3 131.8(4)
C5 C4 C9 119.9(5)
C9 C4 C3 108.3(4)
C4 C5 H5 120.8
C4 C5 C6 118.3(5)
C6 C5 H5 120.8
C5 C6 H6 120.2
C7 C6 C5 119.6(5)
C7 C6 H6 120.2
C6 C7 C8 123.5(5)
F1 C7 C6 117.7(5)
F1 C7 C8 118.8(4)
C7 C8 H8 121.5
C7 C8 C9 117.0(4)
C9 C8 H8 121.5
C4 C9 C1 107.5(4)
C8 C9 C1 130.9(4)
C8 C9 C4 121.6(5)
C3 C10 H10 118.0
O3 C10 C3 124.1(5)
O3 C10 H10 118.0
C12 C11 C2 121.0(4)
C12 C11 C16 117.7(4)
C16 C11 C2 121.2(4)
C11 C12 H12 119.6
C13 C12 C11 120.8(4)
C13 C12 H12 119.6
C12 C13 H13 119.6
C12 C13 C14 120.8(5)
C14 C13 H13 119.6
C13 C14 C15 119.6(5)
O2 C14 C13 116.1(4)
O2 C14 C15 124.4(4)
C14 C15 H15 120.2
C16 C15 C14 119.6(5)
C16 C15 H15 120.2
C11 C16 H16 119.2
C15 C16 C11 121.5(4)
C15 C16 H16 119.2
H17A C17 H17B 109.5
H17A C17 H17C 109.5
H17B C17 H17C 109.5
O2 C17 H17A 109.5
O2 C17 H17B 109.5
O2 C17 H17C 109.5
C14 O2 C17 118.4(4)

loop_
_geom_bond_atom_site_label_1
_geom_bond_atom_site_label_2
_geom_bond_distance
C1 C2 1.518(6)
C1 C9 1.473(6)
C1 O1 1.213(5)
C2 C3 1.342(6)
C2 C11 1.463(6)
C3 C4 1.482(7)
C3 C10 1.470(6)
C4 C5 1.392(7)
C4 C9 1.399(6)
C5 H5 0.9500
C5 C6 1.405(7)
C6 H6 0.9500
C6 C7 1.364(6)
C7 C8 1.373(7)
C7 F1 1.351(5)
C8 H8 0.9500
C8 C9 1.383(6)
C10 H10 0.9500
C10 O3 1.217(5)
C11 C12 1.395(6)
C11 C16 1.398(6)
C12 H12 0.9500
C12 C13 1.370(6)
C13 H13 0.9500
C13 C14 1.380(6)
C14 C15 1.385(6)
C14 O2 1.363(6)
C15 H15 0.9500
C15 C16 1.375(6)
C16 H16 0.9500
C17 H17A 0.9800
C17 H17B 0.9800
C17 H17C 0.9800
C17 O2 1.440(6)
